data_7209884
loop_
_publ_author_name
'W\"ohlert, Susanne'
'Jess, Inke'
'Englert, Ulli'
'N\"ather, Christian'

_publ_section_title
;
 Synthesis and crystal structures of Zn(ii) and Co(ii) coordination
 compounds with ortho substituted pyridine ligands: two structure types
 and polymorphism in the region of their coexistence
;
_journal_issue 26
_journal_name_full CrystEngComm
_journal_page_first 5326
_journal_paper_doi 10.1039/c3ce40208h
_journal_volume 15
_journal_year 2013
_chemical_formula_moiety 'C12 H8 Br2 Co N4 S2'
_chemical_formula_sum 'C12 H8 Br2 Co N4 S2'
_chemical_formula_weight 491.09
_chemical_name_systematic
;
?
;
_space_group_IT_number 60
_symmetry_cell_setting orthorhombic
_symmetry_space_group_name_Hall '-P 2n 2ab'
_symmetry_space_group_name_H-M 'P b c n'
_atom_sites_solution_hydrogens geom
_atom_sites_solution_primary direct
_atom_sites_solution_secondary difmap
_audit_creation_method SHELXL-97
_cell_angle_alpha 90.00
_cell_angle_beta 90.00
_cell_angle_gamma 90.00
_cell_formula_units_Z 4
_cell_length_a 11.3517(7)
_cell_length_b 9.6554(5)
_cell_length_c 15.5866(8)
_cell_measurement_reflns_used 8998
_cell_measurement_temperature 200(2)
_cell_measurement_theta_max 28.08
_cell_measurement_theta_min 2.61
_cell_volume 1708.37(16)
_computing_cell_refinement 'X-Area (Stoe, 2008)'
_computing_data_collection 'X-Area (Stoe, 2008)'
_computing_data_reduction 'X-Area (Stoe, 2008)'
_computing_molecular_graphics
;
XP in SHELXTL (Sheldrick, 2008) and Diamond (Brandenburg, 2011)
;
_computing_publication_material 'XCIF in SHELXTL (Sheldrick, 2008)'
_computing_structure_refinement 'SHELXL-97 (Sheldrick, 1997)'
_computing_structure_solution 'SHELXS-97 (Sheldrick, 1990)'
_diffrn_ambient_temperature 200(2)
_diffrn_measured_fraction_theta_full 0.989
_diffrn_measured_fraction_theta_max 0.989
_diffrn_measurement_device_type 'STOE IPDS-1'
_diffrn_measurement_method 'phi scan'
_diffrn_radiation_monochromator graphite
_diffrn_radiation_source 'fine-focus sealed tube'
_diffrn_radiation_type MoK\a
_diffrn_radiation_wavelength 0.71073
_diffrn_reflns_av_R_equivalents 0.0407
_diffrn_reflns_av_sigmaI/netI 0.0237
_diffrn_reflns_limit_h_max 13
_diffrn_reflns_limit_h_min -14
_diffrn_reflns_limit_k_max 12
_diffrn_reflns_limit_k_min -11
_diffrn_reflns_limit_l_max 20
_diffrn_reflns_limit_l_min -20
_diffrn_reflns_number 8998
_diffrn_reflns_theta_full 28.08
_diffrn_reflns_theta_max 28.08
_diffrn_reflns_theta_min 2.61
_diffrn_standards_decay_% 0
_diffrn_standards_interval_time 0
_diffrn_standards_number 0
_exptl_absorpt_coefficient_mu 5.923
_exptl_absorpt_correction_T_max 0.6312
_exptl_absorpt_correction_T_min 0.1973
_exptl_absorpt_correction_type numerical
_exptl_absorpt_process_details 'X-Shape and X-Red32 (Stoe, 2008)'
_exptl_crystal_colour blue
_exptl_crystal_density_diffrn 1.909
_exptl_crystal_density_method 'not measured'
_exptl_crystal_description block
_exptl_crystal_F_000 948
_exptl_crystal_size_max 0.2095
_exptl_crystal_size_mid 0.0920
_exptl_crystal_size_min 0.0512
_refine_diff_density_max 1.345
_refine_diff_density_min -1.674
_refine_diff_density_rms 0.096
_refine_ls_extinction_coef 0.0082(14)
_refine_ls_extinction_expression Fc^*^=kFc[1+0.001xFc^2^\l^3^/sin(2\q)]^-1/4^
_refine_ls_extinction_method SHELXL
_refine_ls_goodness_of_fit_ref 1.054
_refine_ls_hydrogen_treatment constr
_refine_ls_matrix_type full
_refine_ls_number_parameters 97
_refine_ls_number_reflns 2060
_refine_ls_number_restraints 0
_refine_ls_restrained_S_all 1.054
_refine_ls_R_factor_all 0.0650
_refine_ls_R_factor_gt 0.0515
_refine_ls_shift/su_max 0.001
_refine_ls_shift/su_mean 0.000
_refine_ls_structure_factor_coef Fsqd
_refine_ls_weighting_details 'calc w=1/[\s^2^(Fo^2^)+(0.0515P)^2^+4.9681P] where P=(Fo^2^+2Fc^2^)/3'
_refine_ls_weighting_scheme calc
_refine_ls_wR_factor_gt 0.1182
_refine_ls_wR_factor_ref 0.1265
_reflns_number_gt 1636
_reflns_number_total 2060
_reflns_threshold_expression >2sigma(I)
_cod_data_source_file c3ce40208h.txt
_cod_data_source_block woe1814
_cod_original_sg_symbol_H-M 'P bcn'
_cod_database_code 7209884

loop_
_symmetry_equiv_pos_as_xyz
'x, y, z'
'-x+1/2, -y+1/2, z+1/2'
'x+1/2, -y+1/2, -z'
'-x, y, -z+1/2'
'-x, -y, -z'
'x-1/2, y-1/2, -z-1/2'
'-x-1/2, y-1/2, z'
'x, -y, z-1/2'

loop_
_atom_site_label
_atom_site_type_symbol
_atom_site_fract_x
_atom_site_fract_y
_atom_site_fract_z
_atom_site_U_iso_or_equiv
_atom_site_adp_type
_atom_site_occupancy
_atom_site_symmetry_multiplicity
_atom_site_calc_flag
_atom_site_refinement_flags
Co1 Co 0.5000 0.15797(9) 0.2500 0.0383(3) Uani 1 2 d S
N10 N 0.3661(3) 0.2614(4) 0.3094(2) 0.0371(7) Uani 1 1 d .
C10 C 0.3852(4) 0.3580(5) 0.3687(3) 0.0429(9) Uani 1 1 d .
C11 C 0.2978(4) 0.4230(5) 0.4148(3) 0.0504(11) Uani 1 1 d .
H11 H 0.3159 0.4927 0.4557 0.060 Uiso 1 1 calc R
C12 C 0.1835(5) 0.3835(6) 0.3997(3) 0.0543(13) Uani 1 1 d .
H12 H 0.1209 0.4238 0.4315 0.065 Uiso 1 1 calc R
C13 C 0.1603(4) 0.2853(6) 0.3382(3) 0.0555(12) Uani 1 1 d .
H13 H 0.0815 0.2585 0.3262 0.067 Uiso 1 1 calc R
C14 C 0.2529(4) 0.2262(5) 0.2941(3) 0.0455(10) Uani 1 1 d .
H14 H 0.2365 0.1584 0.2516 0.055 Uiso 1 1 calc R
Br1 Br 0.54567(5) 0.39807(8) 0.38824(4) 0.0771(3) Uani 1 1 d .
N1 N 0.4193(4) 0.0384(5) 0.1690(3) 0.0518(10) Uani 1 1 d .
C1 C 0.3857(4) -0.0512(5) 0.1256(3) 0.0393(9) Uani 1 1 d .
S1 S 0.34117(12) -0.17640(15) 0.06568(9) 0.0566(4) Uani 1 1 d .

loop_
_atom_site_aniso_label
_atom_site_aniso_U_11
_atom_site_aniso_U_22
_atom_site_aniso_U_33
_atom_site_aniso_U_23
_atom_site_aniso_U_13
_atom_site_aniso_U_12
Co1 0.0305(4) 0.0436(5) 0.0409(4) 0.000 0.0020(3) 0.000
N10 0.0324(16) 0.0427(18) 0.0361(16) 0.0031(14) -0.0007(14) 0.0000(14)
C10 0.038(2) 0.053(3) 0.037(2) -0.0026(18) 0.0000(17) 0.0017(19)
C11 0.049(2) 0.062(3) 0.040(2) -0.005(2) 0.000(2) 0.011(2)
C12 0.048(3) 0.069(3) 0.046(2) 0.001(2) 0.001(2) 0.022(2)
C13 0.032(2) 0.071(3) 0.064(3) -0.001(3) -0.004(2) 0.009(2)
C14 0.0335(19) 0.053(3) 0.050(2) -0.001(2) -0.0013(18) 0.0045(19)
Br1 0.0459(3) 0.1187(6) 0.0667(4) -0.0446(4) 0.0083(3) -0.0213(3)
N1 0.043(2) 0.055(2) 0.058(2) -0.0106(19) -0.0027(18) 0.0019(18)
C1 0.0288(17) 0.048(2) 0.041(2) 0.0027(18) 0.0005(16) 0.0042(17)
S1 0.0511(7) 0.0605(8) 0.0582(7) -0.0136(6) -0.0121(6) 0.0002(6)

loop_
_atom_type_symbol
_atom_type_description
_atom_type_scat_dispersion_real
_atom_type_scat_dispersion_imag
_atom_type_scat_source
C C 0.0033 0.0016 'International Tables Vol C Tables 4.2.6.8 and 6.1.1.4'
H H 0.0000 0.0000 'International Tables Vol C Tables 4.2.6.8 and 6.1.1.4'
Br Br -0.2901 2.4595 'International Tables Vol C Tables 4.2.6.8 and 6.1.1.4'
Co Co 0.3494 0.9721 'International Tables Vol C Tables 4.2.6.8 and 6.1.1.4'
N N 0.0061 0.0033 'International Tables Vol C Tables 4.2.6.8 and 6.1.1.4'
S S 0.1246 0.1234 'International Tables Vol C Tables 4.2.6.8 and 6.1.1.4'

loop_
_geom_angle_atom_site_label_1
_geom_angle_atom_site_label_2
_geom_angle_atom_site_label_3
_geom_angle
_geom_angle_site_symmetry_1
_geom_angle_site_symmetry_3
N1 Co1 N1 107.0(3) . 4_655
N1 Co1 N10 110.36(16) . 4_655
N1 Co1 N10 103.57(15) 4_655 4_655
N1 Co1 N10 103.57(15) . .
N1 Co1 N10 110.36(16) 4_655 .
N10 Co1 N10 121.4(2) 4_655 .
C10 N10 C14 117.0(4) . .
C10 N10 Co1 122.4(3) . .
C14 N10 Co1 120.3(3) . .
N10 C10 C11 124.3(4) . .
N10 C10 Br1 114.4(3) . .
C11 C10 Br1 121.3(4) . .
C12 C11 C10 117.7(5) . .
C11 C12 C13 119.5(5) . .
C12 C13 C14 119.1(5) . .
N10 C14 C13 122.2(4) . .
C1 N1 Co1 167.5(4) . .
N1 C1 S1 179.1(4) . .

loop_
_geom_bond_atom_site_label_1
_geom_bond_atom_site_label_2
_geom_bond_distance
_geom_bond_site_symmetry_2
Co1 N1 1.941(4) .
Co1 N1 1.941(4) 4_655
Co1 N10 2.041(3) 4_655
Co1 N10 2.041(3) .
N10 C10 1.332(6) .
N10 C14 1.351(6) .
C10 C11 1.377(6) .
C10 Br1 1.886(5) .
C11 C12 1.373(7) .
C12 C13 1.374(8) .
C13 C14 1.380(6) .
N1 C1 1.162(6) .
C1 S1 1.609(5) .
